data_7714426
loop_
_publ_author_name
'Jennings, Murphy'
'Cu&#xe9;llar, Elena'
'Rojo, Ariadna'
'Ferrero, Sergio'
'Garc&#xed;a-Herbosa, Gabriel'
'Nganga, John'
'Angeles-Boza, Alfredo M'
'Mart&#xed;n-Alvarez, Jose M'
'Miguel, Daniel'
'Villafa&#xf1;e, Fernando'

_publ_section_title
;
 1,2-Azolylamidino ruthenium(II) complexes with DMSO ligands: electro- and
 photocatalysts for CO<sub>2</sub> reduction.
;
_journal_name_full 'Dalton transactions (Cambridge, England : 2003)'
_journal_paper_doi 10.1039/d3dt01122d
_journal_year 2023
_chemical_formula_moiety 'C11 H25 Cl N3 O3 Ru S3, C F3 O3 S'
_chemical_formula_sum 'C12 H25 Cl F3 N3 O6 Ru S4'
_chemical_formula_weight 629.11
_space_group_crystal_system monoclinic
_space_group_IT_number 14
_space_group_name_Hall '-P 2ybc'
_space_group_name_H-M_alt 'P 1 21/c 1'
_atom_sites_solution_hydrogens geom
_audit_creation_date 2015-12-11
_audit_creation_method
;
Olex2 1.2
(compiled 2015.09.30 svn.r3233 for OlexSys, GUI svn.r5103)
;
_audit_update_record
;
2022-11-24 deposited with the CCDC.	2023-10-18 downloaded from the CCDC.
;
_cell_angle_alpha 90
_cell_angle_beta 92.275(3)
_cell_angle_gamma 90
_cell_formula_units_Z 4
_cell_length_a 8.8611(3)
_cell_length_b 16.6923(7)
_cell_length_c 16.0264(6)
_cell_measurement_reflns_used 5768
_cell_measurement_temperature 296(2)
_cell_measurement_theta_max 29.6810
_cell_measurement_theta_min 2.6110
_cell_volume 2368.63(16)
_computing_cell_refinement 'CrysAlisPro 1.171.38.41 (Rigaku OD, 2015)'
_computing_data_collection 'CrysAlisPro 1.171.38.41 (Rigaku OD, 2015)'
_computing_data_reduction 'CrysAlisPro 1.171.38.41 (Rigaku OD, 2015)'
_computing_molecular_graphics 'Olex2 (Dolomanov et al., 2009)'
_computing_publication_material 'Olex2 (Dolomanov et al., 2009)'
_computing_structure_refinement 'ShelXL (Sheldrick, 2015)'
_computing_structure_solution 'ShelXT (Sheldrick, 2015)'
_diffrn_ambient_temperature 296.15
_diffrn_detector 'CCD plate'
_diffrn_detector_area_resol_mean 10.4757
_diffrn_detector_type Atlas
_diffrn_measured_fraction_theta_full 1.000
_diffrn_measured_fraction_theta_max 0.836
_diffrn_measurement_details
;
List of Runs (angles in degrees, time in seconds):

  # Type    Start    End  Width  t~exp~   \w     \q     \k     \f   Frames
#--------------------------------------------------------------------------
  1  \w    -14.00  85.00   1.00  127.68    --   11.82  57.00  90.00   99
  2  \w    -63.00  22.00   1.00  127.68    --   11.82 -37.00 -60.00   85
;
_diffrn_measurement_device 'four-circle diffractometer'
_diffrn_measurement_device_type 'SuperNova, Dual, Cu at zero, Atlas'
_diffrn_measurement_method '\w scans'
_diffrn_orient_matrix_type 'CrysAlisPro convention (1999,Acta A55,543-557)'
_diffrn_orient_matrix_UB_11 -0.0134811000
_diffrn_orient_matrix_UB_12 0.0380378000
_diffrn_orient_matrix_UB_13 -0.0185801000
_diffrn_orient_matrix_UB_21 0.0444776000
_diffrn_orient_matrix_UB_22 0.0184225000
_diffrn_orient_matrix_UB_23 0.0323551000
_diffrn_orient_matrix_UB_31 0.0653268000
_diffrn_orient_matrix_UB_32 -0.0046915000
_diffrn_orient_matrix_UB_33 -0.0237444000
_diffrn_radiation_monochromator mirror
_diffrn_radiation_probe x-ray
_diffrn_radiation_type MoK\a
_diffrn_radiation_wavelength 0.71073
_diffrn_reflns_av_R_equivalents 0.0275
_diffrn_reflns_av_unetI/netI 0.0416
_diffrn_reflns_Laue_measured_fraction_full 1.000
_diffrn_reflns_Laue_measured_fraction_max 0.836
_diffrn_reflns_limit_h_max 9
_diffrn_reflns_limit_h_min -12
_diffrn_reflns_limit_k_max 19
_diffrn_reflns_limit_k_min -22
_diffrn_reflns_limit_l_max 18
_diffrn_reflns_limit_l_min -22
_diffrn_reflns_number 12231
_diffrn_reflns_point_group_measured_fraction_full 1.000
_diffrn_reflns_point_group_measured_fraction_max 0.836
_diffrn_reflns_theta_full 25.242
_diffrn_reflns_theta_max 29.747
_diffrn_reflns_theta_min 2.300
_diffrn_source 'micro-focus sealed X-ray tube'
_diffrn_source_type 'SuperNova (Mo) X-ray Source'
_exptl_absorpt_coefficient_mu 1.183
_exptl_absorpt_correction_T_max 0.949
_exptl_absorpt_correction_T_min 0.873
_exptl_absorpt_correction_type gaussian
_exptl_absorpt_process_details
;
CrysAlisPro 1.171.38.41 (Rigaku Oxford Diffraction, 2015)
Numerical absorption correction based on gaussian integration over
			a multifaceted crystal model
Empirical absorption correction using spherical harmonics,
 implemented in SCALE3 ABSPACK scaling algorithm.
;
_exptl_crystal_colour colourless
_exptl_crystal_colour_primary colourless
_exptl_crystal_density_diffrn 1.764
_exptl_crystal_description prism
_exptl_crystal_F_000 1272
_exptl_crystal_size_max 0.182
_exptl_crystal_size_mid 0.062
_exptl_crystal_size_min 0.053
_refine_diff_density_max 0.429
_refine_diff_density_min -0.556
_refine_diff_density_rms 0.076
_refine_ls_extinction_method none
_refine_ls_goodness_of_fit_ref 1.036
_refine_ls_hydrogen_treatment constr
_refine_ls_matrix_type full
_refine_ls_number_parameters 278
_refine_ls_number_reflns 5650
_refine_ls_number_restraints 0
_refine_ls_restrained_S_all 1.036
_refine_ls_R_factor_all 0.0488
_refine_ls_R_factor_gt 0.0333
_refine_ls_shift/su_max 0.001
_refine_ls_shift/su_mean 0.000
_refine_ls_structure_factor_coef Fsqd
_refine_ls_weighting_details 'w=1/[\s^2^(Fo^2^)+(0.0308P)^2^+0.6994P] where P=(Fo^2^+2Fc^2^)/3'
_refine_ls_weighting_scheme calc
_refine_ls_wR_factor_gt 0.0704
_refine_ls_wR_factor_ref 0.0769
_reflns_Friedel_coverage 0.000
_reflns_number_gt 4507
_reflns_number_total 5650
_reflns_threshold_expression 'I > 2\s(I)'
_cod_data_source_file d3dt01122d2.cif
_cod_data_source_block ec60a
_cod_original_cell_volume 2368.62(15)
_cod_database_code 7714426
_chemical_oxdiff_formula 'C11 H25 Ru S3 N3 Cl O3'
_shelx_space_group_comment
;
The symmetry employed for this shelxl refinement is uniquely defined
by the following loop, which should always be used as a source of
symmetry information in preference to the above space-group names.
They are only intended as comments.
;
_reflns_odcompleteness_completeness 99.94
_reflns_odcompleteness_iscentric 1
_reflns_odcompleteness_theta 26.32
_olex2_refinement_description
;
1. Fixed Uiso
 At 1.2 times of:
  All C(H) groups, All N(H) groups
 At 1.5 times of:
  All C(H,H,H) groups
2.a Aromatic/amide H refined with riding coordinates:
 N3(H3), C2(H2), C1(H1), C3(H3A)
2.b Idealised Me refined as rotating group:
 C11(H11A,H11B,H11C), C5(H5A,H5B,H5C), C9(H9A,H9B,H9C), C8(H8A,H8B,H8C),
 C6(H6A,H6B,H6C), C10(H10A,H10B,H10C), C7(H7A,H7B,H7C)
;
_shelx_shelxl_version_number 2014/7
_olex2_submission_special_instructions 'No special instructions were received'
_oxdiff_exptl_absorpt_empirical_details
;
Empirical correction (ABSPACK) includes:
- Absorption correction using spherical harmonics
- Frame scaling
- Detector area scaling
;
_oxdiff_exptl_absorpt_empirical_full_max 1.176
_oxdiff_exptl_absorpt_empirical_full_min 0.914

loop_
_space_group_symop_operation_xyz
'x, y, z'
'-x, y+1/2, -z+1/2'
'-x, -y, -z'
'x, -y-1/2, z-1/2'

loop_
_atom_site_label
_atom_site_type_symbol
_atom_site_fract_x
_atom_site_fract_y
_atom_site_fract_z
_atom_site_U_iso_or_equiv
_atom_site_adp_type
_atom_site_occupancy
_atom_site_site_symmetry_order
_atom_site_calc_flag
_atom_site_refinement_flags_posn
_atom_site_refinement_flags_adp
_atom_site_refinement_flags_occupancy
_atom_site_disorder_assembly
_atom_site_disorder_group
Ru1 Ru 0.23011(2) 0.44146(2) 0.75829(2) 0.02544(7) Uani 1 1 d . . . . .
Cl1 Cl -0.03568(8) 0.41501(6) 0.73220(5) 0.0523(2) Uani 1 1 d . . . . .
S1 S 0.20993(9) 0.40336(5) 0.89597(4) 0.03588(17) Uani 1 1 d . . . . .
S2 S 0.48397(7) 0.45895(4) 0.77529(4) 0.03214(16) Uani 1 1 d . . . . .
S3 S 0.16286(9) 0.57129(4) 0.78702(5) 0.03814(18) Uani 1 1 d . . . . .
O3 O 0.0817(3) 0.58325(13) 0.86469(14) 0.0560(7) Uani 1 1 d . . . . .
O1 O 0.2642(3) 0.32130(14) 0.91295(14) 0.0634(7) Uani 1 1 d . . . . .
O2 O 0.5396(2) 0.51050(14) 0.84495(14) 0.0529(6) Uani 1 1 d . . . . .
N1 N 0.2579(3) 0.32405(14) 0.71462(14) 0.0323(5) Uani 1 1 d . . . . .
N2 N 0.2397(3) 0.31975(15) 0.62912(14) 0.0363(6) Uani 1 1 d . . . . .
N3 N 0.2338(3) 0.45436(14) 0.62903(14) 0.0322(5) Uani 1 1 d . . . . .
H3 H 0.2399 0.5009 0.6063 0.039 Uiso 1 1 calc R . . . .
C11 C 0.3075(4) 0.6449(2) 0.7861(3) 0.0637(11) Uani 1 1 d . . . . .
H11A H 0.3797 0.6350 0.8312 0.096 Uiso 1 1 calc GR . . . .
H11B H 0.2640 0.6971 0.7926 0.096 Uiso 1 1 calc GR . . . .
H11C H 0.3571 0.6425 0.7340 0.096 Uiso 1 1 calc GR . . . .
C2 C 0.2731(4) 0.19639(19) 0.6723(2) 0.0539(9) Uani 1 1 d . . . . .
H2 H 0.2837 0.1410 0.6743 0.065 Uiso 1 1 calc R . . . .
C1 C 0.2774(4) 0.24944(18) 0.7398(2) 0.0428(7) Uani 1 1 d . . . . .
H1 H 0.2921 0.2341 0.7953 0.051 Uiso 1 1 calc R . . . .
C5 C 0.2007(4) 0.3874(2) 0.49238(19) 0.0532(9) Uani 1 1 d . . . . .
H5A H 0.2775 0.3549 0.4688 0.080 Uiso 1 1 calc GR . . . .
H5B H 0.2047 0.4405 0.4694 0.080 Uiso 1 1 calc GR . . . .
H5C H 0.1033 0.3644 0.4795 0.080 Uiso 1 1 calc GR . . . .
C9 C 0.5707(3) 0.4952(2) 0.6843(2) 0.0450(8) Uani 1 1 d . . . . .
H9A H 0.5460 0.4604 0.6380 0.067 Uiso 1 1 calc GR . . . .
H9B H 0.6783 0.4965 0.6939 0.067 Uiso 1 1 calc GR . . . .
H9C H 0.5347 0.5483 0.6718 0.067 Uiso 1 1 calc GR . . . .
C8 C 0.5799(3) 0.3651(2) 0.7859(3) 0.0559(10) Uani 1 1 d . . . . .
H8A H 0.5405 0.3358 0.8318 0.084 Uiso 1 1 calc GR . . . .
H8B H 0.6859 0.3743 0.7962 0.084 Uiso 1 1 calc GR . . . .
H8C H 0.5647 0.3346 0.7355 0.084 Uiso 1 1 calc GR . . . .
C6 C 0.0223(4) 0.4082(2) 0.9307(2) 0.0516(9) Uani 1 1 d . . . . .
H6A H -0.0161 0.4616 0.9229 0.077 Uiso 1 1 calc GR . . . .
H6B H 0.0218 0.3944 0.9888 0.077 Uiso 1 1 calc GR . . . .
H6C H -0.0402 0.3713 0.8990 0.077 Uiso 1 1 calc GR . . . .
C10 C 0.0436(4) 0.6100(2) 0.7044(2) 0.0656(11) Uani 1 1 d . . . . .
H10A H 0.0970 0.6100 0.6535 0.098 Uiso 1 1 calc GR . . . .
H10B H 0.0143 0.6638 0.7176 0.098 Uiso 1 1 calc GR . . . .
H10C H -0.0449 0.5771 0.6977 0.098 Uiso 1 1 calc GR . . . .
C4 C 0.2266(3) 0.39138(18) 0.58511(18) 0.0353(7) Uani 1 1 d . . . . .
C3 C 0.2505(4) 0.2419(2) 0.6037(2) 0.0499(9) Uani 1 1 d . . . . .
H3A H 0.2434 0.2237 0.5488 0.060 Uiso 1 1 calc R . . . .
C7 C 0.2990(4) 0.4665(2) 0.9722(2) 0.0589(10) Uani 1 1 d . . . . .
H7A H 0.4062 0.4660 0.9656 0.088 Uiso 1 1 calc GR . . . .
H7B H 0.2773 0.4474 1.0270 0.088 Uiso 1 1 calc GR . . . .
H7C H 0.2616 0.5202 0.9654 0.088 Uiso 1 1 calc GR . . . .
S4 S 0.36492(11) 0.65587(5) 0.51750(6) 0.0545(2) Uani 1 1 d . . . . .
F3 F 0.1531(4) 0.7380(2) 0.4411(3) 0.1393(14) Uani 1 1 d . . . . .
F2 F 0.3203(4) 0.80927(15) 0.5002(2) 0.1142(11) Uani 1 1 d . . . . .
F1 F 0.1629(5) 0.7481(2) 0.5750(3) 0.1632(18) Uani 1 1 d . . . . .
O5 O 0.4493(4) 0.67124(19) 0.59311(18) 0.0888(10) Uani 1 1 d . . . . .
O6 O 0.4481(3) 0.65750(19) 0.44319(18) 0.0892(10) Uani 1 1 d . . . . .
O4 O 0.2567(4) 0.59206(16) 0.5215(2) 0.0835(9) Uani 1 1 d . . . . .
C12 C 0.2454(6) 0.7427(3) 0.5060(3) 0.0866(15) Uani 1 1 d . . . . .

loop_
_atom_site_aniso_label
_atom_site_aniso_U_11
_atom_site_aniso_U_22
_atom_site_aniso_U_33
_atom_site_aniso_U_23
_atom_site_aniso_U_13
_atom_site_aniso_U_12
Ru1 0.02423(11) 0.03224(12) 0.01995(11) -0.00166(9) 0.00222(8) -0.00089(9)
Cl1 0.0267(4) 0.0838(6) 0.0463(5) -0.0046(4) 0.0006(3) -0.0072(4)
S1 0.0441(4) 0.0416(4) 0.0223(3) 0.0005(3) 0.0059(3) -0.0015(3)
S2 0.0267(3) 0.0392(4) 0.0305(4) 0.0006(3) -0.0002(3) -0.0032(3)
S3 0.0449(4) 0.0376(4) 0.0327(4) -0.0007(3) 0.0110(3) 0.0064(3)
O3 0.0803(17) 0.0466(13) 0.0431(14) -0.0033(11) 0.0294(13) 0.0106(12)
O1 0.104(2) 0.0547(14) 0.0320(12) 0.0098(11) 0.0133(13) 0.0235(14)
O2 0.0454(12) 0.0690(16) 0.0434(13) -0.0138(12) -0.0076(10) -0.0167(12)
N1 0.0378(13) 0.0360(13) 0.0232(11) -0.0041(10) 0.0034(10) -0.0057(11)
N2 0.0408(13) 0.0416(14) 0.0267(12) -0.0070(11) 0.0031(10) -0.0026(12)
N3 0.0357(12) 0.0372(13) 0.0240(12) 0.0026(10) 0.0036(10) 0.0004(11)
C11 0.072(2) 0.0387(19) 0.082(3) -0.0078(19) 0.020(2) -0.0068(18)
C2 0.081(3) 0.0311(16) 0.051(2) -0.0069(15) 0.0114(19) -0.0047(17)
C1 0.0532(19) 0.0386(17) 0.0367(17) 0.0022(14) 0.0038(14) -0.0046(15)
C5 0.067(2) 0.068(2) 0.0248(16) -0.0041(15) -0.0025(15) -0.0065(19)
C9 0.0352(16) 0.057(2) 0.0432(18) 0.0058(16) 0.0095(14) -0.0052(15)
C8 0.0311(16) 0.056(2) 0.081(3) 0.0176(19) 0.0016(17) 0.0069(16)
C6 0.054(2) 0.064(2) 0.0389(18) 0.0000(16) 0.0212(16) -0.0138(18)
C10 0.069(2) 0.074(3) 0.054(2) 0.015(2) 0.0038(19) 0.034(2)
C4 0.0333(15) 0.0485(18) 0.0241(14) -0.0017(13) 0.0022(11) -0.0028(13)
C3 0.063(2) 0.0460(19) 0.0407(19) -0.0181(15) 0.0081(17) -0.0065(17)
C7 0.067(2) 0.085(3) 0.0246(16) -0.0059(17) -0.0016(15) -0.020(2)
S4 0.0710(6) 0.0452(5) 0.0486(5) 0.0064(4) 0.0188(5) 0.0125(5)
F3 0.126(3) 0.103(2) 0.183(4) 0.058(2) -0.066(3) -0.003(2)
F2 0.177(3) 0.0441(14) 0.119(3) 0.0189(15) -0.020(2) -0.0062(17)
F1 0.196(4) 0.113(3) 0.189(4) 0.035(3) 0.109(3) 0.084(3)
O5 0.116(3) 0.095(2) 0.0548(18) 0.0149(17) -0.0103(17) 0.0153(19)
O6 0.095(2) 0.105(2) 0.071(2) -0.0172(18) 0.0433(18) -0.0024(19)
O4 0.107(2) 0.0532(16) 0.091(2) 0.0242(16) 0.0195(19) -0.0091(16)
C12 0.109(4) 0.064(3) 0.087(4) 0.027(3) 0.013(3) 0.020(3)

loop_
_atom_type_symbol
_atom_type_description
_atom_type_scat_dispersion_real
_atom_type_scat_dispersion_imag
_atom_type_scat_source
C C 0.0033 0.0016 'International Tables Vol C Tables 4.2.6.8 and 6.1.1.4'
H H 0.0000 0.0000 'International Tables Vol C Tables 4.2.6.8 and 6.1.1.4'
Cl Cl 0.1484 0.1585 'International Tables Vol C Tables 4.2.6.8 and 6.1.1.4'
F F 0.0171 0.0103 'International Tables Vol C Tables 4.2.6.8 and 6.1.1.4'
N N 0.0061 0.0033 'International Tables Vol C Tables 4.2.6.8 and 6.1.1.4'
O O 0.0106 0.0060 'International Tables Vol C Tables 4.2.6.8 and 6.1.1.4'
Ru Ru -1.2594 0.8363 'International Tables Vol C Tables 4.2.6.8 and 6.1.1.4'
S S 0.1246 0.1234 'International Tables Vol C Tables 4.2.6.8 and 6.1.1.4'

loop_
_exptl_crystal_face_index_h
_exptl_crystal_face_index_k
_exptl_crystal_face_index_l
_exptl_crystal_face_perp_dist
5 0 1 0.0267
-5 0 -1 0.0267
0 -1 -5 0.0786
0 1 5 0.0786
0 -1 0 0.0308
0 1 0 0.0308

loop_
_geom_angle_atom_site_label_1
_geom_angle_atom_site_label_2
_geom_angle_atom_site_label_3
_geom_angle
_geom_angle_site_symmetry_1
_geom_angle_site_symmetry_3
_geom_angle_publ_flag
S1 Ru1 Cl1 90.18(3) . . ?
S2 Ru1 Cl1 175.54(3) . . ?
S2 Ru1 S1 91.98(3) . . ?
S2 Ru1 S3 96.78(3) . . ?
S3 Ru1 Cl1 87.03(3) . . ?
S3 Ru1 S1 92.16(3) . . ?
N1 Ru1 Cl1 84.15(7) . . ?
N1 Ru1 S1 94.36(6) . . ?
N1 Ru1 S2 91.79(6) . . ?
N1 Ru1 S3 169.04(7) . . ?
N3 Ru1 Cl1 84.29(7) . . ?
N3 Ru1 S1 169.31(7) . . ?
N3 Ru1 S2 92.95(6) . . ?
N3 Ru1 S3 96.66(7) . . ?
N3 Ru1 N1 76.02(9) . . ?
O1 S1 Ru1 113.28(9) . . ?
O1 S1 C6 106.71(16) . . ?
O1 S1 C7 106.96(18) . . ?
C6 S1 Ru1 113.29(12) . . ?
C7 S1 Ru1 116.43(12) . . ?
C7 S1 C6 98.83(17) . . ?
O2 S2 Ru1 117.62(9) . . ?
O2 S2 C9 106.18(15) . . ?
O2 S2 C8 107.18(17) . . ?
C9 S2 Ru1 113.73(11) . . ?
C9 S2 C8 99.04(16) . . ?
C8 S2 Ru1 111.29(11) . . ?
O3 S3 Ru1 115.80(10) . . ?
O3 S3 C11 106.83(17) . . ?
O3 S3 C10 106.44(16) . . ?
C11 S3 Ru1 117.23(12) . . ?
C11 S3 C10 98.6(2) . . ?
C10 S3 Ru1 110.11(14) . . ?
N2 N1 Ru1 111.74(17) . . ?
C1 N1 Ru1 142.7(2) . . ?
C1 N1 N2 105.3(2) . . ?
N1 N2 C4 117.7(2) . . ?
C3 N2 N1 109.9(3) . . ?
C3 N2 C4 132.2(3) . . ?
Ru1 N3 H3 121.2 . . ?
C4 N3 Ru1 117.7(2) . . ?
C4 N3 H3 121.2 . . ?
S3 C11 H11A 109.5 . . ?
S3 C11 H11B 109.5 . . ?
S3 C11 H11C 109.5 . . ?
H11A C11 H11B 109.5 . . ?
H11A C11 H11C 109.5 . . ?
H11B C11 H11C 109.5 . . ?
C1 C2 H2 127.1 . . ?
C3 C2 H2 127.1 . . ?
C3 C2 C1 105.9(3) . . ?
N1 C1 C2 111.2(3) . . ?
N1 C1 H1 124.4 . . ?
C2 C1 H1 124.4 . . ?
H5A C5 H5B 109.5 . . ?
H5A C5 H5C 109.5 . . ?
H5B C5 H5C 109.5 . . ?
C4 C5 H5A 109.5 . . ?
C4 C5 H5B 109.5 . . ?
C4 C5 H5C 109.5 . . ?
S2 C9 H9A 109.5 . . ?
S2 C9 H9B 109.5 . . ?
S2 C9 H9C 109.5 . . ?
H9A C9 H9B 109.5 . . ?
H9A C9 H9C 109.5 . . ?
H9B C9 H9C 109.5 . . ?
S2 C8 H8A 109.5 . . ?
S2 C8 H8B 109.5 . . ?
S2 C8 H8C 109.5 . . ?
H8A C8 H8B 109.5 . . ?
H8A C8 H8C 109.5 . . ?
H8B C8 H8C 109.5 . . ?
S1 C6 H6A 109.5 . . ?
S1 C6 H6B 109.5 . . ?
S1 C6 H6C 109.5 . . ?
H6A C6 H6B 109.5 . . ?
H6A C6 H6C 109.5 . . ?
H6B C6 H6C 109.5 . . ?
S3 C10 H10A 109.5 . . ?
S3 C10 H10B 109.5 . . ?
S3 C10 H10C 109.5 . . ?
H10A C10 H10B 109.5 . . ?
H10A C10 H10C 109.5 . . ?
H10B C10 H10C 109.5 . . ?
N2 C4 C5 118.2(3) . . ?
N3 C4 N2 115.5(3) . . ?
N3 C4 C5 126.3(3) . . ?
N2 C3 H3A 126.2 . . ?
C2 C3 N2 107.7(3) . . ?
C2 C3 H3A 126.2 . . ?
S1 C7 H7A 109.5 . . ?
S1 C7 H7B 109.5 . . ?
S1 C7 H7C 109.5 . . ?
H7A C7 H7B 109.5 . . ?
H7A C7 H7C 109.5 . . ?
H7B C7 H7C 109.5 . . ?
O5 S4 O6 115.9(2) . . ?
O5 S4 O4 115.18(19) . . ?
O5 S4 C12 103.3(2) . . ?
O6 S4 O4 114.81(19) . . ?
O6 S4 C12 102.7(2) . . ?
O4 S4 C12 102.2(2) . . ?
F3 C12 S4 112.5(4) . . ?
F3 C12 F1 108.4(5) . . ?
F2 C12 S4 113.3(4) . . ?
F2 C12 F3 107.6(4) . . ?
F2 C12 F1 107.2(5) . . ?
F1 C12 S4 107.8(3) . . ?

loop_
_geom_bond_atom_site_label_1
_geom_bond_atom_site_label_2
_geom_bond_distance
_geom_bond_site_symmetry_2
_geom_bond_publ_flag
Ru1 Cl1 2.4163(8) . ?
Ru1 S1 2.3101(7) . ?
Ru1 S2 2.2740(7) . ?
Ru1 S3 2.2991(8) . ?
Ru1 N1 2.099(2) . ?
Ru1 N3 2.084(2) . ?
S1 O1 1.474(2) . ?
S1 C6 1.776(3) . ?
S1 C7 1.775(3) . ?
S2 O2 1.478(2) . ?
S2 C9 1.782(3) . ?
S2 C8 1.788(3) . ?
S3 O3 1.476(2) . ?
S3 C11 1.777(4) . ?
S3 C10 1.782(4) . ?
N1 N2 1.375(3) . ?
N1 C1 1.318(4) . ?
N2 C4 1.391(4) . ?
N2 C3 1.366(4) . ?
N3 H3 0.8600 . ?
N3 C4 1.265(4) . ?
C11 H11A 0.9600 . ?
C11 H11B 0.9600 . ?
C11 H11C 0.9600 . ?
C2 H2 0.9300 . ?
C2 C1 1.398(4) . ?
C2 C3 1.344(5) . ?
C1 H1 0.9300 . ?
C5 H5A 0.9600 . ?
C5 H5B 0.9600 . ?
C5 H5C 0.9600 . ?
C5 C4 1.496(4) . ?
C9 H9A 0.9600 . ?
C9 H9B 0.9600 . ?
C9 H9C 0.9600 . ?
C8 H8A 0.9600 . ?
C8 H8B 0.9600 . ?
C8 H8C 0.9600 . ?
C6 H6A 0.9600 . ?
C6 H6B 0.9600 . ?
C6 H6C 0.9600 . ?
C10 H10A 0.9600 . ?
C10 H10B 0.9600 . ?
C10 H10C 0.9600 . ?
C3 H3A 0.9300 . ?
C7 H7A 0.9600 . ?
C7 H7B 0.9600 . ?
C7 H7C 0.9600 . ?
S4 O5 1.422(3) . ?
S4 O6 1.426(3) . ?
S4 O4 1.436(3) . ?
S4 C12 1.800(5) . ?
F3 C12 1.299(6) . ?
F2 C12 1.299(5) . ?
F1 C12 1.353(5) . ?

loop_
_exptl_oxdiff_crystal_face_indexfrac_h
_exptl_oxdiff_crystal_face_indexfrac_k
_exptl_oxdiff_crystal_face_indexfrac_l
_exptl_oxdiff_crystal_face_x
_exptl_oxdiff_crystal_face_y
_exptl_oxdiff_crystal_face_z
5.0068 -0.0031 1.0015 -0.0862 0.2550 0.3033
-5.0068 0.0031 -1.0015 0.0862 -0.2550 -0.3033
-0.0088 -1.0129 -4.9999 0.0545 -0.1808 0.1229
0.0088 1.0129 4.9999 -0.0545 0.1808 -0.1229
-0.0007 -0.9991 -0.0005 -0.0380 -0.0185 0.0047
0.0007 0.9991 0.0005 0.0380 0.0185 -0.0047
